data_4350447
loop_
_publ_author_name
'Dan, Meenakshi'
'Cheetham, A. K.'
'Rao, C. N. R.'

_publ_section_title
;
 Diverse structures and dimensionalities in hybrid frameworks of strontium
 and lanthanum with isomeric dihydroxybenzoates.
;
_journal_issue 20
_journal_name_full 'Inorganic chemistry'
_journal_page_first 8227
_journal_page_last 8238
_journal_paper_doi 10.1021/ic060917k
_journal_volume 45
_journal_year 2006
_chemical_formula_sum 'C14 H20 O13 Sr'
_chemical_formula_weight 483.92
_space_group_IT_number 2
_space_group_name_Hall '-P 1'
_space_group_name_H-M_alt 'P -1'
_symmetry_cell_setting triclinic
_symmetry_space_group_name_H-M 'P -1'
_atom_sites_solution_hydrogens geom
_atom_sites_solution_primary direct
_atom_sites_solution_secondary difmap
_audit_creation_method SHELXL-97
_cell_angle_alpha 101.380(3)
_cell_angle_beta 91.542(4)
_cell_angle_gamma 97.946(4)
_cell_formula_units_Z 2
_cell_length_a 6.7958(15)
_cell_length_b 10.461(2)
_cell_length_c 13.095(3)
_cell_measurement_temperature 293(2)
_cell_volume 902.5(3)
_computing_structure_refinement 'SHELXL-97 (Sheldrick, 1997)'
_diffrn_ambient_temperature 293(2)
_diffrn_measured_fraction_theta_full 0.938
_diffrn_measured_fraction_theta_max 0.938
_diffrn_radiation_monochromator graphite
_diffrn_radiation_source 'fine-focus sealed tube'
_diffrn_radiation_type MoK\a
_diffrn_radiation_wavelength 0.71073
_diffrn_reflns_av_R_equivalents 0.0183
_diffrn_reflns_av_sigmaI/netI 0.0318
_diffrn_reflns_limit_h_max 8
_diffrn_reflns_limit_h_min -8
_diffrn_reflns_limit_k_max 13
_diffrn_reflns_limit_k_min -13
_diffrn_reflns_limit_l_max 17
_diffrn_reflns_limit_l_min -17
_diffrn_reflns_number 7921
_diffrn_reflns_theta_full 28.04
_diffrn_reflns_theta_max 28.04
_diffrn_reflns_theta_min 2.01
_exptl_absorpt_coefficient_mu 3.057
_exptl_absorpt_correction_T_max 1.000000
_exptl_absorpt_correction_T_min 0.662979
_exptl_absorpt_correction_type empirical
_exptl_crystal_colour colorless
_exptl_crystal_density_diffrn 1.781
_exptl_crystal_density_method 'not measured'
_exptl_crystal_description block
_exptl_crystal_F_000 492
_exptl_crystal_size_max 0.27
_exptl_crystal_size_mid 0.25
_exptl_crystal_size_min 0.21
_refine_diff_density_max 0.637
_refine_diff_density_min -0.458
_refine_diff_density_rms 0.072
_refine_ls_extinction_method none
_refine_ls_goodness_of_fit_ref 1.049
_refine_ls_hydrogen_treatment mixed
_refine_ls_matrix_type full
_refine_ls_number_parameters 291
_refine_ls_number_reflns 4102
_refine_ls_number_restraints 10
_refine_ls_restrained_S_all 1.060
_refine_ls_R_factor_all 0.0387
_refine_ls_R_factor_gt 0.0310
_refine_ls_shift/su_max 0.001
_refine_ls_shift/su_mean 0.000
_refine_ls_structure_factor_coef Fsqd
_refine_ls_weighting_details 'calc w=1/[\s^2^(Fo^2^)+(0.0402P)^2^+0.2666P] where P=(Fo^2^+2Fc^2^)/3'
_refine_ls_weighting_scheme calc
_refine_ls_wR_factor_gt 0.0720
_refine_ls_wR_factor_ref 0.0751
_reflns_number_gt 3591
_reflns_number_total 4102
_reflns_threshold_expression >2sigma(I)
_cod_data_source_file ic060917ksi20060526_012106.cif
_cod_data_source_block compound_II
_cod_depositor_comments
;
The following automatic conversions were performed:

data item '_symmetry_cell_setting' value 'Triclinic' was changed to
'triclinic' in accordance with the
/home/saulius/struct/COD-crude-data/automatic-downloads/DataCite-retrospective/ACS/depositions/lib/dictionaries/cif_core.dic
dictionary named 'cif_core.dic' version 2.4.2 last updated on
2011-04-26.

Automatic conversion script
Id: cif_fix_values 6909 2019-04-08 15:41:33Z antanas 
;
_cod_original_sg_symbol_H-M P-1
_cod_database_code 4350447

loop_
_symmetry_equiv_pos_as_xyz
'x, y, z'
'-x, -y, -z'

loop_
_atom_site_label
_atom_site_type_symbol
_atom_site_fract_x
_atom_site_fract_y
_atom_site_fract_z
_atom_site_U_iso_or_equiv
_atom_site_adp_type
_atom_site_occupancy
_atom_site_symmetry_multiplicity
_atom_site_calc_flag
_atom_site_refinement_flags
Sr1 Sr 0.26485(3) 0.32468(2) -0.052874(16) 0.02359(8) Uani 1 1 d .
O1 O 0.3645(3) 0.30019(19) 0.12847(13) 0.0376(4) Uani 1 1 d .
O2 O 0.0971(3) 0.46787(18) -0.15372(14) 0.0392(5) Uani 1 1 d .
O3 O 0.3482(6) 0.2720(3) -0.2471(2) 0.0781(10) Uani 1 1 d D
O4 O -0.0154(8) 0.1292(5) -0.1297(3) 0.132(2) Uani 1 1 d D
O5 O 0.4327(7) 0.1120(3) -0.0642(3) 0.0952(11) Uani 1 1 d D
O6 O -0.0644(3) 0.33939(18) 0.05223(13) 0.0345(4) Uani 1 1 d .
O7 O 0.3559(3) 0.57092(19) 0.05903(14) 0.0294(4) Uani 1 1 d .
O8 O 0.3795(3) 0.49092(18) 0.24121(14) 0.0389(4) Uani 1 1 d .
O9 O -0.1710(3) 0.15560(18) 0.48244(13) 0.0368(4) Uani 1 1 d .
H9A H -0.1714 0.2094 0.5372 0.055 Uiso 1 1 calc R
O10 O 0.3215(3) 0.10061(18) 0.55574(14) 0.0447(5) Uani 1 1 d .
H10A H 0.3245 0.1561 0.6098 0.067 Uiso 1 1 calc R
O11 O 0.3423(3) 0.08325(18) 0.19102(13) 0.0378(4) Uani 1 1 d .
H11A H 0.3512 0.1320 0.1489 0.057 Uiso 1 1 calc R
O12 O -0.1290(4) 0.12877(19) 0.12121(15) 0.0469(5) Uani 1 1 d .
H12A H -0.1167 0.1753 0.0775 0.070 Uiso 1 1 calc R
O13 O 0.8339(5) 0.2935(3) 0.6809(2) 0.0683(7) Uani 1 1 d D
C1 C 0.3695(4) 0.3673(3) 0.22091(18) 0.0284(5) Uani 1 1 d .
C2 C -0.0921(4) 0.4105(3) 0.14084(19) 0.0287(5) Uani 1 1 d .
C3 C -0.1570(4) 0.2199(2) 0.40093(19) 0.0280(5) Uani 1 1 d .
C4 C 0.3339(4) 0.1617(2) 0.47232(19) 0.0289(5) Uani 1 1 d .
C5 C 0.3457(4) 0.1566(2) 0.28899(18) 0.0269(5) Uani 1 1 d .
C6 C -0.1341(4) 0.2057(2) 0.21734(19) 0.0284(5) Uani 1 1 d .
C7 C -0.1202(3) 0.3434(2) 0.23065(18) 0.0253(5) Uani 1 1 d .
C8 C -0.1446(4) 0.3560(2) 0.41669(19) 0.0292(5) Uani 1 1 d .
H8A H -0.1472 0.4064 0.4835 0.035 Uiso 1 1 calc R
C9 C -0.1282(4) 0.4149(2) 0.33145(19) 0.0292(5) Uani 1 1 d .
H9B H -0.1224 0.5059 0.3418 0.035 Uiso 1 1 calc R
C10 C 0.3609(3) 0.2944(2) 0.30769(18) 0.0241(5) Uani 1 1 d .
C11 C 0.3623(4) 0.3619(2) 0.41001(19) 0.0285(5) Uani 1 1 d .
H11B H 0.3716 0.4532 0.4234 0.034 Uiso 1 1 calc R
C12 C -0.1542(4) 0.1449(2) 0.30220(19) 0.0312(5) Uani 1 1 d .
H12B H -0.1657 0.0536 0.2924 0.037 Uiso 1 1 calc R
C13 C 0.3320(4) 0.0905(2) 0.37177(19) 0.0289(5) Uani 1 1 d .
H13A H 0.3216 -0.0009 0.3592 0.035 Uiso 1 1 calc R
C14 C 0.3505(4) 0.2981(2) 0.49262(19) 0.0320(6) Uani 1 1 d .
H14A H 0.3536 0.3456 0.5608 0.038 Uiso 1 1 calc R
H8 H -0.032(3) 0.147(2) -0.1766(12) -0.019(3) Uiso 1 1 d D
H7 H 0.337(6) 0.549(4) 0.124(3) 0.086(13) Uiso 1 1 d .
H6 H 0.396(5) 0.214(3) -0.240(3) 0.029(10) Uiso 1 1 d D
H5 H 0.537(4) 0.133(7) -0.050(5) 0.15(2) Uiso 1 1 d D
H4 H 0.396(9) 0.065(5) -0.110(3) 0.15(2) Uiso 1 1 d D
H3 H 0.268(5) 0.609(3) 0.045(3) 0.050(10) Uiso 1 1 d .
H2 H 0.798(7) 0.241(3) 0.703(3) 0.077(18) Uiso 1 1 d D
H10 H 0.415(8) 0.345(4) -0.266(4) 0.14(2) Uiso 1 1 d D
H1 H 0.909(8) 0.352(4) 0.720(4) 0.15(3) Uiso 1 1 d D
H9 H 0.030(3) 0.114(2) -0.0906(14) -0.019(3) Uiso 1 1 d D

loop_
_atom_site_aniso_label
_atom_site_aniso_U_11
_atom_site_aniso_U_22
_atom_site_aniso_U_33
_atom_site_aniso_U_23
_atom_site_aniso_U_13
_atom_site_aniso_U_12
Sr1 0.03177(13) 0.02085(12) 0.01831(11) 0.00549(8) 0.00013(8) 0.00245(8)
O1 0.0505(12) 0.0440(11) 0.0211(9) 0.0116(8) 0.0010(8) 0.0095(9)
O2 0.0541(12) 0.0356(10) 0.0338(10) 0.0185(8) -0.0010(9) 0.0115(9)
O3 0.135(3) 0.0561(19) 0.0318(13) -0.0004(13) 0.0222(15) -0.015(2)
O4 0.139(4) 0.113(4) 0.095(4) -0.046(3) 0.033(3) -0.060(3)
O5 0.172(4) 0.060(2) 0.068(2) 0.0106(16) 0.020(2) 0.069(2)
O6 0.0400(10) 0.0418(11) 0.0270(9) 0.0148(8) 0.0068(8) 0.0119(8)
O7 0.0318(10) 0.0323(10) 0.0259(9) 0.0090(7) 0.0029(7) 0.0065(8)
O8 0.0565(12) 0.0311(10) 0.0318(10) 0.0156(8) 0.0024(9) 0.0024(9)
O9 0.0563(12) 0.0307(10) 0.0238(9) 0.0120(7) 0.0029(8) -0.0021(9)
O10 0.0840(16) 0.0308(10) 0.0201(9) 0.0104(8) 0.0023(9) 0.0041(10)
O11 0.0622(13) 0.0307(10) 0.0205(8) 0.0039(7) -0.0001(8) 0.0094(9)
O12 0.0795(16) 0.0316(10) 0.0266(10) 0.0039(8) 0.0117(10) -0.0011(10)
O13 0.092(2) 0.0599(18) 0.0423(14) -0.0020(14) 0.0043(14) -0.0088(16)
C1 0.0257(12) 0.0373(14) 0.0239(11) 0.0114(10) -0.0005(9) 0.0031(10)
C2 0.0275(12) 0.0342(14) 0.0277(12) 0.0123(10) 0.0006(10) 0.0071(10)
C3 0.0278(12) 0.0315(13) 0.0263(12) 0.0131(10) -0.0001(9) 0.0000(10)
C4 0.0356(13) 0.0291(13) 0.0234(11) 0.0113(10) -0.0011(10) 0.0016(10)
C5 0.0288(12) 0.0300(13) 0.0209(11) 0.0022(9) -0.0007(9) 0.0053(10)
C6 0.0313(13) 0.0278(12) 0.0254(12) 0.0062(10) 0.0016(10) 0.0007(10)
C7 0.0232(11) 0.0284(12) 0.0262(12) 0.0103(10) 0.0011(9) 0.0036(9)
C8 0.0349(14) 0.0283(13) 0.0233(11) 0.0040(10) 0.0007(10) 0.0027(10)
C9 0.0341(13) 0.0251(12) 0.0299(12) 0.0084(10) 0.0023(10) 0.0049(10)
C10 0.0243(12) 0.0274(12) 0.0220(11) 0.0091(9) -0.0001(9) 0.0030(9)
C11 0.0363(14) 0.0230(12) 0.0264(12) 0.0074(9) 0.0016(10) 0.0018(10)
C12 0.0405(15) 0.0234(12) 0.0294(13) 0.0084(10) 0.0043(11) -0.0012(10)
C13 0.0382(14) 0.0226(12) 0.0266(12) 0.0069(10) -0.0010(10) 0.0046(10)
C14 0.0453(15) 0.0286(13) 0.0209(11) 0.0050(10) 0.0017(10) 0.0016(11)

loop_
_atom_type_symbol
_atom_type_description
_atom_type_scat_dispersion_real
_atom_type_scat_dispersion_imag
_atom_type_scat_source
C C 0.0033 0.0016 'International Tables Vol C Tables 4.2.6.8 and 6.1.1.4'
H H 0.0000 0.0000 'International Tables Vol C Tables 4.2.6.8 and 6.1.1.4'
O O 0.0106 0.0060 'International Tables Vol C Tables 4.2.6.8 and 6.1.1.4'
Sr Sr -1.5307 3.2498 'International Tables Vol C Tables 4.2.6.8 and 6.1.1.4'

loop_
_geom_angle_atom_site_label_1
_geom_angle_atom_site_label_2
_geom_angle_atom_site_label_3
_geom_angle
_geom_angle_site_symmetry_1
_geom_angle_site_symmetry_3
O1 Sr1 O2 143.35(6) . .
O1 Sr1 O3 144.28(11) . .
O2 Sr1 O3 70.16(10) . .
O1 Sr1 O4 107.52(12) . .
O2 Sr1 O4 88.48(14) . .
O3 Sr1 O4 78.29(11) . .
O1 Sr1 O5 70.51(9) . .
O2 Sr1 O5 146.12(9) . .
O3 Sr1 O5 77.57(12) . .
O4 Sr1 O5 74.88(17) . .
O1 Sr1 O6 75.04(6) . .
O2 Sr1 O6 81.10(6) . .
O3 Sr1 O6 136.22(10) . .
O4 Sr1 O6 68.38(11) . .
O5 Sr1 O6 117.80(11) . .
O1 Sr1 O7 85.02(6) . 2_665
O2 Sr1 O7 99.86(6) . 2_665
O3 Sr1 O7 74.11(9) . 2_665
O4 Sr1 O7 146.26(11) . 2_665
O5 Sr1 O7 80.51(11) . 2_665
O6 Sr1 O7 145.01(6) . 2_665
O1 Sr1 O7 74.38(6) . .
O2 Sr1 O7 74.68(6) . .
O3 Sr1 O7 120.09(8) . .
O4 Sr1 O7 146.97(13) . .
O5 Sr1 O7 132.95(10) . .
O6 Sr1 O7 80.88(6) . .
O7 Sr1 O7 66.03(7) 2_665 .
O1 Sr1 Sr1 77.73(5) . 2_665
O2 Sr1 Sr1 86.78(5) . 2_665
O3 Sr1 Sr1 97.87(7) . 2_665
O4 Sr1 Sr1 174.71(12) . 2_665
O5 Sr1 Sr1 108.02(11) . 2_665
O6 Sr1 Sr1 113.10(4) . 2_665
O7 Sr1 Sr1 33.11(4) 2_665 2_665
O7 Sr1 Sr1 32.91(4) . 2_665
C1 O1 Sr1 137.42(17) . .
C2 O2 Sr1 133.97(17) 2_565 .
C2 O6 Sr1 130.19(16) . .
Sr1 O7 Sr1 113.97(7) 2_665 .
O8 C1 O1 123.0(2) . .
O8 C1 C10 119.5(2) . .
O1 C1 C10 117.5(2) . .
O2 C2 O6 122.7(2) 2_565 .
O2 C2 C7 119.8(2) 2_565 .
O6 C2 C7 117.5(2) . .
O9 C3 C12 117.6(2) . .
O9 C3 C8 121.5(2) . .
C12 C3 C8 120.8(2) . .
O10 C4 C13 121.3(2) . .
O10 C4 C14 117.6(2) . .
C13 C4 C14 121.1(2) . .
O11 C5 C13 117.8(2) . .
O11 C5 C10 121.8(2) . .
C13 C5 C10 120.4(2) . .
O12 C6 C12 118.2(2) . .
O12 C6 C7 121.0(2) . .
C12 C6 C7 120.8(2) . .
C9 C7 C6 117.4(2) . .
C9 C7 C2 121.2(2) . .
C6 C7 C2 121.4(2) . .
C9 C8 C3 118.7(2) . .
C8 C9 C7 122.5(2) . .
C11 C10 C5 118.1(2) . .
C11 C10 C1 120.2(2) . .
C5 C10 C1 121.6(2) . .
C14 C11 C10 122.2(2) . .
C3 C12 C6 119.8(2) . .
C4 C13 C5 119.5(2) . .
C11 C14 C4 118.8(2) . .

loop_
_geom_bond_atom_site_label_1
_geom_bond_atom_site_label_2
_geom_bond_distance
_geom_bond_site_symmetry_2
Sr1 O1 2.5230(18) .
Sr1 O2 2.5415(18) .
Sr1 O3 2.590(3) .
Sr1 O4 2.613(4) .
Sr1 O5 2.617(3) .
Sr1 O6 2.6651(18) .
Sr1 O7 2.6661(19) 2_665
Sr1 O7 2.6807(19) .
Sr1 Sr1 4.4835(8) 2_665
O1 C1 1.271(3) .
O2 C2 1.256(3) 2_565
O6 C2 1.282(3) .
O7 Sr1 2.6661(19) 2_665
O8 C1 1.259(3) .
O9 C3 1.368(3) .
O10 C4 1.369(3) .
O11 C5 1.357(3) .
O12 C6 1.358(3) .
C1 C10 1.486(3) .
C2 O2 1.256(3) 2_565
C2 C7 1.487(3) .
C3 C12 1.376(3) .
C3 C8 1.388(3) .
C4 C13 1.378(3) .
C4 C14 1.387(3) .
C5 C13 1.395(3) .
C5 C10 1.403(3) .
C6 C12 1.386(3) .
C6 C7 1.405(3) .
C7 C9 1.389(3) .
C8 C9 1.377(3) .
C10 C11 1.385(3) .
C11 C14 1.377(3) .
